data_4128179
loop_
_publ_author_name
'Dub, Pavel A.'
'Matsunami, Asuka'
'Kuwata, Shigeki'
'Kayaki, Yoshihito'

_publ_section_title
;
 Cleavage of N-H Bond of Ammonia via Metal-Ligand Cooperation Enables
 Rational Design of a Conceptually New Noyori-Ikariya Catalyst.
;
_journal_issue 6
_journal_name_full 'Journal of the American Chemical Society'
_journal_page_first 2661
_journal_page_last 2677
_journal_paper_doi 10.1021/jacs.8b12961
_journal_volume 141
_journal_year 2019
_chemical_absolute_configuration rmad
_chemical_formula_moiety 'C32 H32 Cl F5 N2 O2 Ru S'
_chemical_formula_sum 'C32 H32 Cl F5 N2 O2 Ru S'
_chemical_formula_weight 740.19
_space_group_crystal_system trigonal
_space_group_IT_number 154
_space_group_name_Hall 'P 32 2"'
_space_group_name_H-M_alt 'P 32 2 1'
_symmetry_space_group_name_Hall 'P 32 2"'
_symmetry_space_group_name_H-M 'P 32 2 1'
_atom_sites_solution_hydrogens geom
_atom_sites_solution_primary direct
_atom_sites_solution_secondary difmap
_cell_angle_alpha 90.0000
_cell_angle_beta 90.0000
_cell_angle_gamma 120.0000
_cell_formula_units_Z 6
_cell_length_a 14.9367(7)
_cell_length_b 14.9367(7)
_cell_length_c 27.3869(17)
_cell_measurement_reflns_used 19593
_cell_measurement_temperature 123
_cell_measurement_theta_max 27.48
_cell_measurement_theta_min 3.11
_cell_volume 5291.5(5)
_computing_cell_refinement CrystalClear
_computing_data_collection 'CrystalClear (Rigaku Corp., 2000)'
_computing_data_reduction CrystalClear
_computing_molecular_graphics 'CrystalStructure 4.2.5'
_computing_publication_material 'CrystalStructure 4.2.5 (Rigaku, 2017)'
_computing_structure_refinement 'SHELXL Version 2014/7 (Sheldrick, 2008)'
_computing_structure_solution 'SIR92 (Altomare, et al., 1994)'
_diffrn_ambient_temperature 123
_diffrn_detector_area_resol_mean 7.314
_diffrn_measured_fraction_theta_full 0.997
_diffrn_measured_fraction_theta_max 0.997
_diffrn_measurement_device_type 'Rigaku Saturn70'
_diffrn_measurement_method \w
_diffrn_radiation_type 'Mo K\a'
_diffrn_radiation_wavelength 0.71075
_diffrn_reflns_av_R_equivalents 0.0562
_diffrn_reflns_Laue_measured_fraction_full 0.997
_diffrn_reflns_Laue_measured_fraction_max 0.997
_diffrn_reflns_limit_h_max 18
_diffrn_reflns_limit_h_min -19
_diffrn_reflns_limit_k_max 19
_diffrn_reflns_limit_k_min -16
_diffrn_reflns_limit_l_max 35
_diffrn_reflns_limit_l_min -32
_diffrn_reflns_number 42852
_diffrn_reflns_point_group_measured_fraction_full 0.998
_diffrn_reflns_point_group_measured_fraction_max 0.998
_diffrn_reflns_theta_full 25.242
_diffrn_reflns_theta_max 27.489
_diffrn_reflns_theta_min 3.107
_diffrn_standards_number 0
_exptl_absorpt_coefficient_mu 0.635
_exptl_absorpt_correction_T_max 0.881
_exptl_absorpt_correction_T_min 0.746
_exptl_absorpt_correction_type multi-scan
_exptl_absorpt_process_details 'REQAB (Rigaku, 1998)'
_exptl_crystal_colour orange
_exptl_crystal_density_diffrn 1.394
_exptl_crystal_density_method 'not measured'
_exptl_crystal_description block
_exptl_crystal_F_000 2256.00
_exptl_crystal_size_max 0.200
_exptl_crystal_size_mid 0.200
_exptl_crystal_size_min 0.200
_refine_diff_density_max 0.25
_refine_diff_density_min -0.37
_refine_ls_abs_structure_details
;
 Flack x determined using 2962 quotients [(I+)-(I-)]/[(I+)+(I-)]
 (Parsons, Flack and Wagner, Acta Cryst. B69 (2013) 249-259).
;
_refine_ls_abs_structure_Flack -0.022(14)
_refine_ls_extinction_method none
_refine_ls_goodness_of_fit_ref 1.074
_refine_ls_hydrogen_treatment constr
_refine_ls_number_parameters 403
_refine_ls_number_reflns 8110
_refine_ls_number_restraints 0
_refine_ls_R_factor_all 0.0387
_refine_ls_R_factor_gt 0.0369
_refine_ls_shift/su_max 0.001
_refine_ls_structure_factor_coef Fsqd
_refine_ls_weighting_details 'w = 1/[\s^2^(Fo^2^)+(0.0389P)^2^] where P=(Fo^2^+2Fc^2^)/3'
_refine_ls_weighting_scheme calc
_refine_ls_wR_factor_gt 0.0760
_refine_ls_wR_factor_ref 0.0767
_reflns_Friedel_coverage 0.799
_reflns_Friedel_fraction_full 0.999
_reflns_Friedel_fraction_max 0.998
_reflns_number_gt 7897
_reflns_number_total 8110
_reflns_threshold_expression F^2^>2.0\s(F^2^)
_cod_data_source_file ja8b12961_si_002.cif
_cod_data_source_block compound_R,R_8
_cod_database_code 4128179

loop_
_space_group_symop_id
_space_group_symop_operation_xyz
1 +X,+Y,+Z
2 -Y,+X-Y,2/3+Z
3 -X+Y,-X,1/3+Z
4 +Y,+X,-Z
5 -X,-X+Y,2/3-Z
6 +X-Y,-Y,1/3-Z

loop_
_atom_site_label
_atom_site_type_symbol
_atom_site_fract_x
_atom_site_fract_y
_atom_site_fract_z
_atom_site_U_iso_or_equiv
_atom_site_adp_type
_atom_site_occupancy
_atom_site_site_symmetry_order
_atom_site_calc_flag
_atom_site_refinement_flags_posn
_atom_site_refinement_flags_adp
Ru1 Ru 0.58413(2) 0.22607(2) 0.39969(2) 0.02464(9) Uani 1 1 d . .
Cl1 Cl 0.59609(9) 0.07487(8) 0.37996(4) 0.0351(2) Uani 1 1 d . .
S1 S 0.56813(8) 0.20378(7) 0.28174(3) 0.0258(2) Uani 1 1 d . .
F1 F 0.6196(2) 0.42462(18) 0.26625(8) 0.0345(6) Uani 1 1 d . .
F2 F 0.5667(2) 0.50662(19) 0.19380(8) 0.0400(6) Uani 1 1 d . .
F3 F 0.4389(2) 0.3849(2) 0.12173(8) 0.0442(7) Uani 1 1 d . .
F4 F 0.3756(2) 0.1817(2) 0.12052(9) 0.0442(7) Uani 1 1 d . .
F5 F 0.4333(2) 0.09682(18) 0.18923(9) 0.0373(6) Uani 1 1 d . .
O1 O 0.5416(2) 0.1027(2) 0.26432(10) 0.0338(7) Uani 1 1 d . .
O2 O 0.6761(2) 0.2769(2) 0.28789(10) 0.0327(6) Uani 1 1 d . .
N1 N 0.4303(3) 0.1124(3) 0.41616(12) 0.0282(8) Uani 1 1 d . .
H1 H 0.4251 0.0491 0.4161 0.034 Uiso 1 1 calc R U
H2 H 0.4142 0.1240 0.4467 0.034 Uiso 1 1 calc R U
N2 N 0.5070(2) 0.2044(2) 0.32874(11) 0.0235(7) Uani 1 1 d . .
C1 C 0.5790(3) 0.3316(3) 0.45289(14) 0.0338(10) Uani 1 1 d . .
C2 C 0.6293(4) 0.3885(3) 0.40996(14) 0.0323(9) Uani 1 1 d . .
C3 C 0.7200(3) 0.3897(3) 0.39200(14) 0.0326(10) Uani 1 1 d . .
C4 C 0.7525(3) 0.3259(3) 0.41297(15) 0.0359(10) Uani 1 1 d . .
C5 C 0.7035(4) 0.2678(3) 0.45583(15) 0.0400(12) Uani 1 1 d . .
C6 C 0.6183(4) 0.2703(3) 0.47595(14) 0.0405(12) Uani 1 1 d . .
C7 C 0.4897(4) 0.3369(5) 0.47399(18) 0.0569(14) Uani 1 1 d . .
H3 H 0.4749 0.3820 0.4538 0.085 Uiso 1 1 calc R U
H4 H 0.5068 0.3647 0.5072 0.085 Uiso 1 1 calc R U
H5 H 0.4289 0.2674 0.4748 0.085 Uiso 1 1 calc R U
C8 C 0.5867(4) 0.4475(4) 0.38368(19) 0.0482(13) Uani 1 1 d . .
H6 H 0.6075 0.5126 0.4009 0.072 Uiso 1 1 calc R U
H7 H 0.5111 0.4061 0.3828 0.072 Uiso 1 1 calc R U
H8 H 0.6137 0.4625 0.3503 0.072 Uiso 1 1 calc R U
C9 C 0.7833(4) 0.4651(4) 0.35214(17) 0.0484(13) Uani 1 1 d . .
H9 H 0.7774 0.4270 0.3220 0.073 Uiso 1 1 calc R U
H10 H 0.8560 0.5040 0.3622 0.073 Uiso 1 1 calc R U
H11 H 0.7577 0.5130 0.3463 0.073 Uiso 1 1 calc R U
C10 C 0.8402(4) 0.3177(5) 0.3909(2) 0.0580(15) Uani 1 1 d . .
H12 H 0.9046 0.3647 0.4079 0.087 Uiso 1 1 calc R U
H13 H 0.8469 0.3367 0.3563 0.087 Uiso 1 1 calc R U
H14 H 0.8264 0.2466 0.3940 0.087 Uiso 1 1 calc R U
C11 C 0.7405(5) 0.2011(4) 0.4799(2) 0.0623(17) Uani 1 1 d . .
H15 H 0.6918 0.1282 0.4729 0.093 Uiso 1 1 calc R U
H16 H 0.7448 0.2123 0.5153 0.093 Uiso 1 1 calc R U
H17 H 0.8090 0.2195 0.4672 0.093 Uiso 1 1 calc R U
C12 C 0.5652(5) 0.2041(4) 0.51925(16) 0.0608(17) Uani 1 1 d . .
H18 H 0.6063 0.2362 0.5487 0.091 Uiso 1 1 calc R U
H19 H 0.5577 0.1357 0.5146 0.091 Uiso 1 1 calc R U
H20 H 0.4967 0.1970 0.5229 0.091 Uiso 1 1 calc R U
C13 C 0.3551(3) 0.1124(3) 0.38080(13) 0.0257(8) Uani 1 1 d . .
H21 H 0.3517 0.1770 0.3858 0.031 Uiso 1 1 calc R U
C14 C 0.3980(3) 0.1162(3) 0.32954(13) 0.0237(8) Uani 1 1 d . .
H22 H 0.3989 0.0505 0.3239 0.028 Uiso 1 1 calc R U
C15 C 0.2477(3) 0.0211(3) 0.38713(14) 0.0290(9) Uani 1 1 d . .
C16 C 0.2307(4) -0.0782(3) 0.39017(15) 0.0340(9) Uani 1 1 d . .
H23 H 0.2875 -0.0900 0.3889 0.041 Uiso 1 1 calc R U
C17 C 0.1312(4) -0.1611(4) 0.39502(17) 0.0453(12) Uani 1 1 d . .
H24 H 0.1207 -0.2291 0.3976 0.054 Uiso 1 1 calc R U
C18 C 0.0475(4) -0.1463(4) 0.39618(18) 0.0529(14) Uani 1 1 d . .
H25 H -0.0206 -0.2035 0.3991 0.063 Uiso 1 1 calc R U
C19 C 0.0638(4) -0.0483(5) 0.3930(2) 0.0574(14) Uani 1 1 d . .
H26 H 0.0064 -0.0374 0.3941 0.069 Uiso 1 1 calc R U
C20 C 0.1630(4) 0.0362(4) 0.38827(19) 0.0484(13) Uani 1 1 d . .
H27 H 0.1729 0.1040 0.3858 0.058 Uiso 1 1 calc R U
C21 C 0.3273(3) 0.1234(3) 0.29225(13) 0.0244(8) Uani 1 1 d . .
C22 C 0.2644(3) 0.0377(3) 0.26411(14) 0.0277(9) Uani 1 1 d . .
H28 H 0.2674 -0.0239 0.2681 0.033 Uiso 1 1 calc R U
C23 C 0.1970(3) 0.0403(4) 0.23014(15) 0.0346(10) Uani 1 1 d . .
H29 H 0.1543 -0.0187 0.2108 0.042 Uiso 1 1 calc R U
C24 C 0.1930(4) 0.1304(4) 0.22476(16) 0.0367(10) Uani 1 1 d . .
H30 H 0.1480 0.1333 0.2011 0.044 Uiso 1 1 calc R U
C25 C 0.2529(3) 0.2155(4) 0.25303(15) 0.0341(10) Uani 1 1 d . .
H31 H 0.2483 0.2763 0.2497 0.041 Uiso 1 1 calc R U
C26 C 0.3217(3) 0.2116(3) 0.28723(14) 0.0284(9) Uani 1 1 d . .
H32 H 0.3642 0.2704 0.3068 0.034 Uiso 1 1 calc R U
C27 C 0.5278(3) 0.2564(3) 0.23227(13) 0.0264(8) Uani 1 1 d . .
C28 C 0.5594(3) 0.3614(3) 0.23137(13) 0.0269(8) Uani 1 1 d . .
C29 C 0.5312(3) 0.4049(3) 0.19481(14) 0.0271(9) Uani 1 1 d . .
C30 C 0.4673(3) 0.3431(4) 0.15749(13) 0.0310(9) Uani 1 1 d . .
C31 C 0.4348(3) 0.2402(3) 0.15755(14) 0.0310(9) Uani 1 1 d . .
C32 C 0.4661(3) 0.1975(3) 0.19324(13) 0.0280(8) Uani 1 1 d . .

loop_
_atom_site_aniso_label
_atom_site_aniso_U_11
_atom_site_aniso_U_22
_atom_site_aniso_U_33
_atom_site_aniso_U_23
_atom_site_aniso_U_13
_atom_site_aniso_U_12
Ru1 0.03024(18) 0.02082(16) 0.02051(13) -0.00164(12) -0.00328(13) 0.01101(14)
Cl1 0.0463(6) 0.0284(5) 0.0355(5) -0.0019(4) -0.0061(5) 0.0224(5)
S1 0.0310(5) 0.0271(5) 0.0218(4) 0.0026(4) 0.0033(4) 0.0163(5)
F1 0.0471(15) 0.0268(13) 0.0275(11) -0.0071(10) -0.0105(11) 0.0169(11)
F2 0.0611(18) 0.0345(14) 0.0340(12) 0.0025(11) 0.0010(12) 0.0312(14)
F3 0.0592(18) 0.0637(19) 0.0258(12) 0.0003(12) -0.0082(12) 0.0429(16)
F4 0.0446(16) 0.0536(17) 0.0283(12) -0.0144(12) -0.0110(11) 0.0201(14)
F5 0.0466(16) 0.0252(13) 0.0331(13) -0.0072(11) 0.0005(11) 0.0126(12)
O1 0.049(2) 0.0293(16) 0.0305(14) 0.0023(12) 0.0068(14) 0.0252(15)
O2 0.0283(15) 0.0377(17) 0.0307(14) 0.0066(13) 0.0038(11) 0.0154(14)
N1 0.035(2) 0.0242(18) 0.0197(16) 0.0000(13) 0.0001(14) 0.0100(16)
N2 0.0277(17) 0.0237(18) 0.0182(14) 0.0005(12) 0.0015(12) 0.0121(14)
C1 0.037(3) 0.029(2) 0.028(2) -0.0162(17) -0.0038(18) 0.010(2)
C2 0.041(3) 0.023(2) 0.032(2) -0.0104(16) -0.0126(19) 0.015(2)
C3 0.034(2) 0.024(2) 0.029(2) -0.0030(17) -0.0054(18) 0.0061(19)
C4 0.036(2) 0.035(2) 0.035(2) -0.0073(17) -0.0133(18) 0.016(2)
C5 0.051(3) 0.030(2) 0.033(2) -0.0051(18) -0.020(2) 0.015(2)
C6 0.054(3) 0.026(2) 0.0211(18) -0.0069(16) -0.0080(19) 0.005(2)
C7 0.051(3) 0.057(4) 0.056(3) -0.025(3) 0.003(3) 0.023(3)
C8 0.064(4) 0.040(3) 0.051(3) -0.014(2) -0.018(3) 0.034(3)
C9 0.046(3) 0.036(3) 0.041(2) 0.009(2) -0.004(2) 0.004(2)
C10 0.041(3) 0.062(4) 0.073(4) -0.012(3) -0.011(3) 0.027(3)
C11 0.087(5) 0.046(3) 0.056(3) -0.005(3) -0.039(3) 0.035(3)
C12 0.087(4) 0.039(3) 0.025(2) -0.001(2) 0.002(2) 0.007(3)
C13 0.028(2) 0.025(2) 0.0208(17) 0.0019(16) 0.0030(15) 0.0113(18)
C14 0.032(2) 0.0191(19) 0.0199(18) -0.0006(15) -0.0010(16) 0.0124(17)
C15 0.030(2) 0.029(2) 0.0230(19) 0.0039(16) 0.0014(17) 0.0110(19)
C16 0.032(2) 0.032(2) 0.035(2) -0.0013(19) 0.0002(19) 0.014(2)
C17 0.046(3) 0.033(3) 0.045(3) -0.002(2) 0.003(2) 0.011(2)
C18 0.032(3) 0.055(4) 0.049(3) 0.008(3) 0.006(2) 0.005(3)
C19 0.035(3) 0.063(4) 0.074(4) 0.015(3) 0.009(3) 0.024(3)
C20 0.044(3) 0.047(3) 0.059(3) 0.021(2) 0.018(2) 0.026(2)
C21 0.0240(19) 0.026(2) 0.0210(17) 0.0005(15) 0.0045(14) 0.0111(17)
C22 0.030(2) 0.024(2) 0.026(2) -0.0008(16) 0.0010(17) 0.0112(17)
C23 0.030(2) 0.036(2) 0.030(2) -0.0020(18) -0.0037(17) 0.011(2)
C24 0.033(2) 0.045(3) 0.032(2) 0.001(2) -0.0053(19) 0.020(2)
C25 0.031(2) 0.037(3) 0.039(2) 0.005(2) 0.0018(18) 0.020(2)
C26 0.030(2) 0.028(2) 0.025(2) 0.0008(17) 0.0011(17) 0.0138(18)
C27 0.025(2) 0.032(2) 0.0219(17) -0.0012(16) 0.0053(15) 0.0138(18)
C28 0.032(2) 0.028(2) 0.0177(16) -0.0012(15) 0.0030(15) 0.0128(19)
C29 0.031(2) 0.027(2) 0.028(2) 0.0002(16) 0.0062(17) 0.0187(18)
C30 0.035(2) 0.047(3) 0.0192(17) -0.0043(18) -0.0029(17) 0.026(2)
C31 0.028(2) 0.038(2) 0.0242(19) -0.0122(18) -0.0031(17) 0.0149(19)
C32 0.031(2) 0.030(2) 0.0235(18) -0.0009(17) 0.0053(16) 0.0147(19)

loop_
_atom_type_symbol
_atom_type_description
_atom_type_scat_dispersion_real
_atom_type_scat_dispersion_imag
_atom_type_scat_source
C C 0.0033 0.0016
;
International Tables for Crystallography
(Vol. C, Tables 4.2.6.8 and 6.1.1.4)
;
H H 0.0000 0.0000
;
International Tables for Crystallography
(Vol. C, Table 6.1.1.4)
;
Cl Cl 0.1484 0.1585
;
International Tables for Crystallography
(Vol. C, Tables 4.2.6.8 and 6.1.1.4)
;
F F 0.0171 0.0103
;
International Tables for Crystallography
(Vol. C, Tables 4.2.6.8 and 6.1.1.4)
;
N N 0.0061 0.0033
;
International Tables for Crystallography
(Vol. C, Tables 4.2.6.8 and 6.1.1.4)
;
O O 0.0106 0.0060
;
International Tables for Crystallography
(Vol. C, Tables 4.2.6.8 and 6.1.1.4)
;
Ru Ru -1.2594 0.8363
;
International Tables for Crystallography
(Vol. C, Tables 4.2.6.8 and 6.1.1.4)
;
S S 0.1246 0.1234
;
International Tables for Crystallography
(Vol. C, Tables 4.2.6.8 and 6.1.1.4)
;

loop_
_geom_angle_atom_site_label_1
_geom_angle_atom_site_label_2
_geom_angle_atom_site_label_3
_geom_angle
N1 Ru1 C6 92.00(15)
N1 Ru1 C1 91.22(15)
C6 Ru1 C1 39.08(18)
N1 Ru1 C2 118.18(16)
C6 Ru1 C2 69.12(16)
C1 Ru1 C2 38.12(16)
N1 Ru1 C5 118.77(15)
C6 Ru1 C5 37.52(19)
C1 Ru1 C5 69.09(18)
C2 Ru1 C5 80.72(16)
N1 Ru1 N2 77.95(12)
C6 Ru1 N2 156.96(17)
C1 Ru1 N2 119.55(15)
C2 Ru1 N2 97.21(13)
C5 Ru1 N2 162.16(15)
N1 Ru1 C4 156.37(14)
C6 Ru1 C4 67.88(17)
C1 Ru1 C4 80.90(16)
C2 Ru1 C4 67.43(16)
C5 Ru1 C4 37.65(16)
N2 Ru1 C4 125.29(14)
N1 Ru1 C3 155.56(15)
C6 Ru1 C3 79.31(15)
C1 Ru1 C3 67.61(16)
C2 Ru1 C3 37.39(16)
C5 Ru1 C3 66.31(16)
N2 Ru1 C3 101.34(13)
C4 Ru1 C3 36.04(15)
N1 Ru1 Cl1 81.69(10)
C6 Ru1 Cl1 112.58(14)
C1 Ru1 Cl1 150.87(12)
C2 Ru1 Cl1 160.13(13)
C5 Ru1 Cl1 89.59(13)
N2 Ru1 Cl1 86.71(8)
C4 Ru1 Cl1 94.37(11)
C3 Ru1 Cl1 122.74(12)
O2 S1 O1 116.91(19)
O2 S1 N2 109.41(17)
O1 S1 N2 114.80(17)
O2 S1 C27 104.37(18)
O1 S1 C27 103.34(17)
N2 S1 C27 106.76(17)
C13 N1 Ru1 112.3(2)
C13 N1 H1 109.1
Ru1 N1 H1 109.1
C13 N1 H2 109.1
Ru1 N1 H2 109.1
H1 N1 H2 107.9
C14 N2 S1 112.6(2)
C14 N2 Ru1 112.1(2)
S1 N2 Ru1 117.35(17)
C2 C1 C6 118.4(4)
C2 C1 C7 120.5(5)
C6 C1 C7 121.1(4)
C2 C1 Ru1 71.4(2)
C6 C1 Ru1 70.4(2)
C7 C1 Ru1 130.8(3)
C1 C2 C3 120.3(4)
C1 C2 C8 119.5(4)
C3 C2 C8 120.2(4)
C1 C2 Ru1 70.5(2)
C3 C2 Ru1 74.6(2)
C8 C2 Ru1 127.1(3)
C4 C3 C2 120.1(4)
C4 C3 C9 120.3(4)
C2 C3 C9 119.5(4)
C4 C3 Ru1 69.8(2)
C2 C3 Ru1 68.0(2)
C9 C3 Ru1 139.1(3)
C3 C4 C5 120.6(4)
C3 C4 C10 120.4(4)
C5 C4 C10 119.0(4)
C3 C4 Ru1 74.1(2)
C5 C4 Ru1 70.2(3)
C10 C4 Ru1 128.3(3)
C6 C5 C4 120.2(4)
C6 C5 C11 118.8(5)
C4 C5 C11 121.0(5)
C6 C5 Ru1 70.4(2)
C4 C5 Ru1 72.1(2)
C11 C5 Ru1 129.2(3)
C5 C6 C1 120.1(4)
C5 C6 C12 118.8(5)
C1 C6 C12 120.9(5)
C5 C6 Ru1 72.1(2)
C1 C6 Ru1 70.6(2)
C12 C6 Ru1 126.6(3)
C1 C7 H3 109.5
C1 C7 H4 109.5
H3 C7 H4 109.5
C1 C7 H5 109.5
H3 C7 H5 109.5
H4 C7 H5 109.5
C2 C8 H6 109.5
C2 C8 H7 109.5
H6 C8 H7 109.5
C2 C8 H8 109.5
H6 C8 H8 109.5
H7 C8 H8 109.5
C3 C9 H9 109.5
C3 C9 H10 109.5
H9 C9 H10 109.5
C3 C9 H11 109.5
H9 C9 H11 109.5
H10 C9 H11 109.5
C4 C10 H12 109.5
C4 C10 H13 109.5
H12 C10 H13 109.5
C4 C10 H14 109.5
H12 C10 H14 109.5
H13 C10 H14 109.5
C5 C11 H15 109.5
C5 C11 H16 109.5
H15 C11 H16 109.5
C5 C11 H17 109.5
H15 C11 H17 109.5
H16 C11 H17 109.5
C6 C12 H18 109.5
C6 C12 H19 109.5
H18 C12 H19 109.5
C6 C12 H20 109.5
H18 C12 H20 109.5
H19 C12 H20 109.5
N1 C13 C15 112.8(3)
N1 C13 C14 107.2(3)
C15 C13 C14 112.0(3)
N1 C13 H21 108.3
C15 C13 H21 108.3
C14 C13 H21 108.3
N2 C14 C21 114.8(3)
N2 C14 C13 107.2(3)
C21 C14 C13 109.1(3)
N2 C14 H22 108.5
C21 C14 H22 108.5
C13 C14 H22 108.5
C16 C15 C20 118.7(4)
C16 C15 C13 121.5(4)
C20 C15 C13 119.8(4)
C15 C16 C17 120.5(5)
C15 C16 H23 119.8
C17 C16 H23 119.8
C18 C17 C16 120.9(5)
C18 C17 H24 119.5
C16 C17 H24 119.5
C19 C18 C17 118.9(5)
C19 C18 H25 120.6
C17 C18 H25 120.6
C18 C19 C20 121.2(6)
C18 C19 H26 119.4
C20 C19 H26 119.4
C19 C20 C15 119.8(5)
C19 C20 H27 120.1
C15 C20 H27 120.1
C26 C21 C22 119.7(4)
C26 C21 C14 121.2(3)
C22 C21 C14 119.1(4)
C21 C22 C23 121.0(4)
C21 C22 H28 119.5
C23 C22 H28 119.5
C24 C23 C22 119.0(4)
C24 C23 H29 120.5
C22 C23 H29 120.5
C25 C24 C23 121.0(4)
C25 C24 H30 119.5
C23 C24 H30 119.5
C24 C25 C26 119.2(4)
C24 C25 H31 120.4
C26 C25 H31 120.4
C21 C26 C25 120.1(4)
C21 C26 H32 119.9
C25 C26 H32 119.9
C28 C27 C32 116.1(4)
C28 C27 S1 120.1(3)
C32 C27 S1 123.7(3)
F1 C28 C29 116.6(4)
F1 C28 C27 121.0(3)
C29 C28 C27 122.4(4)
F2 C29 C28 120.9(4)
F2 C29 C30 119.5(4)
C28 C29 C30 119.6(4)
F3 C30 C31 120.7(4)
F3 C30 C29 120.0(4)
C31 C30 C29 119.3(4)
F4 C31 C30 118.7(4)
F4 C31 C32 120.2(4)
C30 C31 C32 121.0(4)
F5 C32 C31 116.6(4)
F5 C32 C27 121.8(4)
C31 C32 C27 121.6(4)

loop_
_geom_bond_atom_site_label_1
_geom_bond_atom_site_label_2
_geom_bond_distance
Ru1 N1 2.113(3)
Ru1 C6 2.173(4)
Ru1 C1 2.176(4)
Ru1 C2 2.187(4)
Ru1 C5 2.195(4)
Ru1 N2 2.198(3)
Ru1 C4 2.220(4)
Ru1 C3 2.275(4)
Ru1 Cl1 2.4141(11)
S1 O2 1.435(3)
S1 O1 1.437(3)
S1 N2 1.580(3)
S1 C27 1.813(4)
F1 C28 1.328(4)
F2 C29 1.335(5)
F3 C30 1.339(4)
F4 C31 1.342(4)
F5 C32 1.333(5)
N1 C13 1.483(5)
N1 H1 0.9100
N1 H2 0.9100
N2 C14 1.498(5)
C1 C2 1.425(6)
C1 C6 1.455(7)
C1 C7 1.491(7)
C2 C3 1.432(6)
C2 C8 1.504(6)
C3 C4 1.391(6)
C3 C9 1.513(6)
C4 C5 1.425(6)
C4 C10 1.503(7)
C5 C6 1.405(7)
C5 C11 1.512(7)
C6 C12 1.493(6)
C7 H3 0.9800
C7 H4 0.9800
C7 H5 0.9800
C8 H6 0.9800
C8 H7 0.9800
C8 H8 0.9800
C9 H9 0.9800
C9 H10 0.9800
C9 H11 0.9800
C10 H12 0.9800
C10 H13 0.9800
C10 H14 0.9800
C11 H15 0.9800
C11 H16 0.9800
C11 H17 0.9800
C12 H18 0.9800
C12 H19 0.9800
C12 H20 0.9800
C13 C15 1.509(6)
C13 C14 1.532(5)
C13 H21 1.0000
C14 C21 1.511(5)
C14 H22 1.0000
C15 C16 1.376(6)
C15 C20 1.393(6)
C16 C17 1.385(6)
C16 H23 0.9500
C17 C18 1.376(8)
C17 H24 0.9500
C18 C19 1.362(8)
C18 H25 0.9500
C19 C20 1.391(8)
C19 H26 0.9500
C20 H27 0.9500
C21 C26 1.369(6)
C21 C22 1.382(5)
C22 C23 1.385(6)
C22 H28 0.9500
C23 C24 1.384(7)
C23 H29 0.9500
C24 C25 1.370(6)
C24 H30 0.9500
C25 C26 1.413(6)
C25 H31 0.9500
C26 H32 0.9500
C27 C28 1.393(6)
C27 C32 1.399(5)
C28 C29 1.371(5)
C29 C30 1.388(6)
C30 C31 1.361(6)
C31 C32 1.370(6)

loop_
_geom_torsion_atom_site_label_1
_geom_torsion_atom_site_label_2
_geom_torsion_atom_site_label_3
_geom_torsion_atom_site_label_4
_geom_torsion
O2 S1 N2 C14 -168.7(2)
O1 S1 N2 C14 -34.9(3)
C27 S1 N2 C14 79.0(3)
O2 S1 N2 Ru1 -36.3(2)
O1 S1 N2 Ru1 97.4(2)
C27 S1 N2 Ru1 -148.70(18)
C6 C1 C2 C3 -3.7(6)
C7 C1 C2 C3 175.1(4)
Ru1 C1 C2 C3 -57.9(3)
C6 C1 C2 C8 176.5(4)
C7 C1 C2 C8 -4.7(6)
Ru1 C1 C2 C8 122.3(4)
C6 C1 C2 Ru1 54.2(3)
C7 C1 C2 Ru1 -127.0(4)
C1 C2 C3 C4 7.5(6)
C8 C2 C3 C4 -172.7(4)
Ru1 C2 C3 C4 -48.4(4)
C1 C2 C3 C9 -169.0(4)
C8 C2 C3 C9 10.8(6)
Ru1 C2 C3 C9 135.1(4)
C1 C2 C3 Ru1 55.9(3)
C8 C2 C3 Ru1 -124.3(4)
C2 C3 C4 C5 -7.2(6)
C9 C3 C4 C5 169.2(4)
Ru1 C3 C4 C5 -54.8(3)
C2 C3 C4 C10 173.1(4)
C9 C3 C4 C10 -10.4(6)
Ru1 C3 C4 C10 125.5(4)
C2 C3 C4 Ru1 47.6(3)
C9 C3 C4 Ru1 -135.9(4)
C3 C4 C5 C6 3.2(6)
C10 C4 C5 C6 -177.1(4)
Ru1 C4 C5 C6 -53.4(4)
C3 C4 C5 C11 -177.9(4)
C10 C4 C5 C11 1.8(6)
Ru1 C4 C5 C11 125.5(4)
C3 C4 C5 Ru1 56.7(4)
C10 C4 C5 Ru1 -123.7(4)
C4 C5 C6 C1 0.5(6)
C11 C5 C6 C1 -178.4(4)
Ru1 C5 C6 C1 -53.7(3)
C4 C5 C6 C12 176.7(4)
C11 C5 C6 C12 -2.2(6)
Ru1 C5 C6 C12 122.5(4)
C4 C5 C6 Ru1 54.2(4)
C11 C5 C6 Ru1 -124.7(4)
C2 C1 C6 C5 -0.2(6)
C7 C1 C6 C5 -179.0(4)
Ru1 C1 C6 C5 54.4(3)
C2 C1 C6 C12 -176.3(4)
C7 C1 C6 C12 4.9(6)
Ru1 C1 C6 C12 -121.7(4)
C2 C1 C6 Ru1 -54.7(3)
C7 C1 C6 Ru1 126.5(4)
Ru1 N1 C13 C15 170.6(3)
Ru1 N1 C13 C14 46.9(4)
S1 N2 C14 C21 -70.1(4)
Ru1 N2 C14 C21 155.0(2)
S1 N2 C14 C13 168.5(3)
Ru1 N2 C14 C13 33.6(3)
N1 C13 C14 N2 -51.5(4)
C15 C13 C14 N2 -175.6(3)
N1 C13 C14 C21 -176.3(3)
C15 C13 C14 C21 59.5(4)
N1 C13 C15 C16 -49.6(5)
C14 C13 C15 C16 71.4(5)
N1 C13 C15 C20 132.7(4)
C14 C13 C15 C20 -106.3(5)
C20 C15 C16 C17 -1.0(7)
C13 C15 C16 C17 -178.7(4)
C15 C16 C17 C18 1.0(7)
C16 C17 C18 C19 -0.7(8)
C17 C18 C19 C20 0.5(9)
C18 C19 C20 C15 -0.5(9)
C16 C15 C20 C19 0.8(7)
C13 C15 C20 C19 178.6(4)
N2 C14 C21 C26 -49.7(5)
C13 C14 C21 C26 70.6(5)
N2 C14 C21 C22 132.8(4)
C13 C14 C21 C22 -106.9(4)
C26 C21 C22 C23 1.3(6)
C14 C21 C22 C23 178.8(4)
C21 C22 C23 C24 -0.3(6)
C22 C23 C24 C25 -1.2(7)
C23 C24 C25 C26 1.7(7)
C22 C21 C26 C25 -0.8(6)
C14 C21 C26 C25 -178.2(4)
C24 C25 C26 C21 -0.7(6)
O2 S1 C27 C28 -44.5(4)
O1 S1 C27 C28 -167.2(3)
N2 S1 C27 C28 71.3(3)
O2 S1 C27 C32 134.8(3)
O1 S1 C27 C32 12.0(4)
N2 S1 C27 C32 -109.4(3)
C32 C27 C28 F1 -178.9(3)
S1 C27 C28 F1 0.4(5)
C32 C27 C28 C29 0.6(6)
S1 C27 C28 C29 179.9(3)
F1 C28 C29 F2 2.8(6)
C27 C28 C29 F2 -176.8(4)
F1 C28 C29 C30 -179.2(3)
C27 C28 C29 C30 1.2(6)
F2 C29 C30 F3 -2.3(6)
C28 C29 C30 F3 179.7(4)
F2 C29 C30 C31 177.2(4)
C28 C29 C30 C31 -0.8(6)
F3 C30 C31 F4 1.4(6)
C29 C30 C31 F4 -178.1(4)
F3 C30 C31 C32 178.1(4)
C29 C30 C31 C32 -1.4(6)
F4 C31 C32 F5 -1.0(6)
C30 C31 C32 F5 -177.6(4)
F4 C31 C32 C27 180.0(4)
C30 C31 C32 C27 3.4(6)
C28 C27 C32 F5 178.1(3)
S1 C27 C32 F5 -1.1(5)
C28 C27 C32 C31 -2.9(6)
S1 C27 C32 C31 177.8(3)
